data_4514451
loop_
_publ_author_name
'Lee, Byeongchan'
'Chen, Ying-Pin'
'Park, Jinkyu'
'Park, Jinhee'

_publ_section_title
;
 Visualization of Iodine Chemisorption Facilitated by Aryl C-H Bond
 Activation.
;
_journal_issue 29
_journal_name_full 'ACS applied materials &amp; interfaces'
_journal_page_first 25817
_journal_page_last 25823
_journal_paper_doi 10.1021/acsami.9b04768
_journal_volume 11
_journal_year 2019
_chemical_formula_sum 'C24 H4.54 Co6 I5.71 O18'
_chemical_formula_weight 1659.42
_space_group_crystal_system trigonal
_space_group_IT_number 160
_space_group_name_Hall 'R 3 -2"'
_space_group_name_H-M_alt 'R 3 m :H'
_symmetry_space_group_name_Hall 'R 3 -2"'
_symmetry_space_group_name_H-M 'R 3 m :H'
_atom_sites_solution_hydrogens geom
_audit_creation_method SHELXL-2014/7
_cell_angle_alpha 90
_cell_angle_beta 90
_cell_angle_gamma 120
_cell_formula_units_Z 3
_cell_length_a 25.8020(17)
_cell_length_b 25.8020(17)
_cell_length_c 6.784(2)
_cell_measurement_reflns_used 20426
_cell_measurement_temperature 100(2)
_cell_measurement_theta_max 33.749
_cell_measurement_theta_min 0.401
_cell_volume 3911.3(12)
_computing_cell_refinement 'HKL3000sm (Otwinowski & Minor, 1997)'
_computing_data_collection 'PAL BL2D-SMDC Program (Shin et. al, 2016)'
_computing_data_reduction 'HKL3000sm (Otwinowski & Minor, 1997)'
_computing_structure_refinement 'SHELXL-2014/7 (Sheldrick, 2014)'
_diffrn_ambient_temperature 100(2)
_diffrn_measured_fraction_theta_full 0.943
_diffrn_measured_fraction_theta_max 0.772
_diffrn_measurement_device_type 'Rayonix MX225HS CCD area detector'
_diffrn_measurement_method 'omega scan'
_diffrn_radiation_type synchrotron
_diffrn_radiation_wavelength 0.700
_diffrn_reflns_av_R_equivalents 0.0244
_diffrn_reflns_av_unetI/netI 0.0411
_diffrn_reflns_Laue_measured_fraction_full 0.943
_diffrn_reflns_Laue_measured_fraction_max 0.772
_diffrn_reflns_limit_h_max 31
_diffrn_reflns_limit_h_min -31
_diffrn_reflns_limit_k_max 36
_diffrn_reflns_limit_k_min -36
_diffrn_reflns_limit_l_max 8
_diffrn_reflns_limit_l_min -8
_diffrn_reflns_number 5205
_diffrn_reflns_point_group_measured_fraction_full 0.944
_diffrn_reflns_point_group_measured_fraction_max 0.772
_diffrn_reflns_theta_full 24.835
_diffrn_reflns_theta_max 33.284
_diffrn_reflns_theta_min 2.693
_diffrn_source 'PLSII 2D bending magnet'
_exptl_absorpt_coefficient_mu 5.032
_exptl_absorpt_correction_T_max 1.000
_exptl_absorpt_correction_T_min 0.798
_exptl_absorpt_correction_type empirical
_exptl_absorpt_process_details 'HKL3000sm Scalepack(Otwinowski et.al,2003)'
_exptl_crystal_colour 'dark red'
_exptl_crystal_density_diffrn 2.114
_exptl_crystal_description needle
_exptl_crystal_F_000 2272
_exptl_crystal_size_max 0.180
_exptl_crystal_size_mid 0.036
_exptl_crystal_size_min 0.023
_refine_diff_density_max 1.821
_refine_diff_density_min -0.707
_refine_diff_density_rms 0.174
_refine_ls_abs_structure_details
;
 Refined as an inversion twin.
;
_refine_ls_abs_structure_Flack 0.04(7)
_refine_ls_extinction_method none
_refine_ls_goodness_of_fit_ref 1.034
_refine_ls_hydrogen_treatment constr
_refine_ls_matrix_type full
_refine_ls_number_parameters 87
_refine_ls_number_reflns 2791
_refine_ls_number_restraints 1
_refine_ls_restrained_S_all 1.033
_refine_ls_R_factor_all 0.0632
_refine_ls_R_factor_gt 0.0544
_refine_ls_shift/su_max 0.011
_refine_ls_shift/su_mean 0.001
_refine_ls_structure_factor_coef Fsqd
_refine_ls_weighting_details 'w=1/[\s^2^(Fo^2^)+(0.0410P)^2^+72.0000P] where P=(Fo^2^+2Fc^2^)/3'
_refine_ls_weighting_scheme calc
_refine_ls_wR_factor_gt 0.1295
_refine_ls_wR_factor_ref 0.1332
_reflns_Friedel_coverage 0.989
_reflns_Friedel_fraction_full 0.945
_reflns_Friedel_fraction_max 0.771
_reflns_number_gt 2405
_reflns_number_total 2791
_reflns_threshold_expression 'I > 2\s(I)'
_cod_data_source_file am9b04768_si_004.cif
_cod_data_source_block b4
_cod_original_cell_volume 3911.3(13)
_cod_database_code 4514451
_shelx_shelxl_version_number 2014/7
_shelx_space_group_comment
;
The symmetry employed for this shelxl refinement is uniquely defined
by the following loop, which should always be used as a source of
symmetry information in preference to the above space-group names.
They are only intended as comments.
;
_shelx_estimated_absorpt_t_min 0.464
_shelx_estimated_absorpt_t_max 0.893

loop_
_space_group_symop_operation_xyz
'x, y, z'
'-y, x-y, z'
'-x+y, -x, z'
'-x+y, y, z'
'x, x-y, z'
'-y, -x, z'
'x+2/3, y+1/3, z+1/3'
'-y+2/3, x-y+1/3, z+1/3'
'-x+y+2/3, -x+1/3, z+1/3'
'-x+y+2/3, y+1/3, z+1/3'
'x+2/3, x-y+1/3, z+1/3'
'-y+2/3, -x+1/3, z+1/3'
'x+1/3, y+2/3, z+2/3'
'-y+1/3, x-y+2/3, z+2/3'
'-x+y+1/3, -x+2/3, z+2/3'
'-x+y+1/3, y+2/3, z+2/3'
'x+1/3, x-y+2/3, z+2/3'
'-y+1/3, -x+2/3, z+2/3'

loop_
_atom_site_label
_atom_site_type_symbol
_atom_site_fract_x
_atom_site_fract_y
_atom_site_fract_z
_atom_site_U_iso_or_equiv
_atom_site_adp_type
_atom_site_occupancy
_atom_site_site_symmetry_order
_atom_site_calc_flag
_atom_site_refinement_flags_posn
_atom_site_refinement_flags_adp
_atom_site_refinement_flags_occupancy
_atom_site_disorder_assembly
_atom_site_disorder_group
Co1 Co 0.28301(5) 0.29193(5) 1.05483(19) 0.0306(3) Uani 1 1 d . . . . .
O3 O 0.2622(3) 0.3418(3) 0.8720(11) 0.0333(8) Uani 1 1 d . . . . .
O1 O 0.2265(3) 0.2747(3) 0.2843(11) 0.0333(8) Uani 1 1 d . . . . .
O2 O 0.2949(3) 0.3158(3) 0.5182(11) 0.0333(8) Uani 1 1 d . . . . .
C5 C 0.2425(4) 0.2977(4) 0.4556(15) 0.0330(9) Uani 1 1 d . . . . .
C2 C 0.2109(4) 0.3274(4) 0.7761(16) 0.0330(9) Uani 1 1 d . . . . .
C3 C 0.2007(4) 0.3056(4) 0.5785(17) 0.0330(9) Uani 1 1 d . . . . .
C4 C 0.1478(3) 0.2956(6) 0.488(2) 0.0330(9) Uani 1 2 d S T P . .
H4A H 0.1406 0.2811 0.3560 0.040 Uiso 1 2 calc R U P . .
C1 C 0.1695(3) 0.3389(6) 0.864(2) 0.0330(9) Uani 1 2 d S T P . .
H1A H 0.1779 0.3558 0.9925 0.040 Uiso 0.503(6) 2 calc R U P A 1
I1 I 0.19732(4) 0.39464(8) 1.1134(3) 0.0334(6) Uani 0.497(6) 2 d S T P A 2
I2A I 0.20111(9) 0.17688(9) 0.8871(5) 0.0354(6) Uani 0.312(5) 1 d . . P B 1
I2B I 0.08769(6) 0.17537(12) 0.8985(5) 0.0394(10) Uani 0.312(5) 2 d S T P B 1
I3A I 0.2136(10) 0.2040(13) 0.913(3) 0.135(8) Uani 0.137(7) 1 d . . P B -1
I3B I 0.239(2) 0.182(2) 0.530(5) 0.34(3) Uani 0.137(7) 1 d . . P B -1

loop_
_atom_site_aniso_label
_atom_site_aniso_U_11
_atom_site_aniso_U_22
_atom_site_aniso_U_33
_atom_site_aniso_U_23
_atom_site_aniso_U_13
_atom_site_aniso_U_12
Co1 0.0238(6) 0.0254(6) 0.0434(8) -0.0005(5) 0.0005(5) 0.0129(5)
O3 0.0233(16) 0.0331(18) 0.045(2) -0.0016(15) 0.0003(14) 0.0155(14)
O1 0.0233(16) 0.0331(18) 0.045(2) -0.0016(15) 0.0003(14) 0.0155(14)
O2 0.0233(16) 0.0331(18) 0.045(2) -0.0016(15) 0.0003(14) 0.0155(14)
C5 0.025(2) 0.030(2) 0.045(3) 0.0002(17) -0.0008(18) 0.0145(18)
C2 0.025(2) 0.030(2) 0.045(3) 0.0002(17) -0.0008(18) 0.0145(18)
C3 0.025(2) 0.030(2) 0.045(3) 0.0002(17) -0.0008(18) 0.0145(18)
C4 0.025(2) 0.030(2) 0.045(3) 0.0002(17) -0.0008(18) 0.0145(18)
C1 0.025(2) 0.030(2) 0.045(3) 0.0002(17) -0.0008(18) 0.0145(18)
I1 0.0280(7) 0.0319(9) 0.0417(12) -0.0058(7) -0.0029(3) 0.0159(4)
I2A 0.0220(9) 0.0248(10) 0.0589(15) -0.0110(8) -0.0040(8) 0.0114(7)
I2B 0.0276(11) 0.0264(13) 0.064(2) -0.0009(11) -0.0004(6) 0.0132(6)
I3A 0.167(16) 0.19(2) 0.103(13) -0.005(12) 0.002(10) 0.129(16)
I3B 0.35(5) 0.57(9) 0.20(4) -0.05(4) -0.03(3) 0.30(6)

loop_
_atom_type_symbol
_atom_type_description
_atom_type_scat_dispersion_real
_atom_type_scat_dispersion_imag
_atom_type_scat_source
C C 0.0030 0.0020 'International Tables Vol C Tables 4.2.6.8 and 6.1.1.4'
H H 0.0000 0.0000 'International Tables Vol C Tables 4.2.6.8 and 6.1.1.4'
Co Co 0.3490 0.9510 'International Tables Vol C Tables 4.2.6.8 and 6.1.1.4'
I I -0.4630 1.7730 'International Tables Vol C Tables 4.2.6.8 and 6.1.1.4'
O O 0.0100 0.0060 'International Tables Vol C Tables 4.2.6.8 and 6.1.1.4'

loop_
_geom_angle_atom_site_label_1
_geom_angle_atom_site_label_2
_geom_angle_atom_site_label_3
_geom_angle
_geom_angle_site_symmetry_1
_geom_angle_site_symmetry_3
O1 Co1 O3 102.6(3) 1_556 .
O1 Co1 O3 90.3(3) 1_556 8
O3 Co1 O3 165.4(3) . 8
O1 Co1 O2 171.3(3) 1_556 8
O3 Co1 O2 83.7(3) . 8
O3 Co1 O2 82.8(3) 8 8
O1 Co1 I3A 89.2(5) 1_556 .
O3 Co1 I3A 92.7(5) . .
O3 Co1 I3A 94.2(5) 8 .
O2 Co1 I3A 96.6(5) 8 .
O1 Co1 O2 94.1(3) 1_556 15
O3 Co1 O2 90.8(3) . 15
O3 Co1 O2 81.6(3) 8 15
O2 Co1 O2 79.66(7) 8 15
I3A Co1 O2 174.6(5) . 15
O1 Co1 I2A 90.1(2) 1_556 .
O3 Co1 I2A 96.9(2) . .
O3 Co1 I2A 89.6(2) 8 .
O2 Co1 I2A 95.22(19) 8 .
I3A Co1 I2A 4.7(5) . .
O2 Co1 I2A 170.24(18) 15 .
C2 O3 Co1 130.5(6) . .
C2 O3 Co1 119.6(7) . 15_554
Co1 O3 Co1 96.9(3) . 15_554
C5 O1 Co1 124.7(6) . 1_554
C5 O2 Co1 127.2(6) . 15_554
C5 O2 Co1 134.0(7) . 8_554
Co1 O2 Co1 93.2(2) 15_554 8_554
O1 C5 O2 121.0(9) . .
O1 C5 C3 119.8(8) . .
O2 C5 C3 119.1(9) . .
O3 C2 C1 119.4(10) . .
O3 C2 C3 121.6(8) . .
C1 C2 C3 118.7(10) . .
C4 C3 C2 117.3(10) . .
C4 C3 C5 116.4(10) . .
C2 C3 C5 126.1(9) . .
C3 C4 C3 124.1(15) . 4
C3 C4 H4A 118.0 . .
C3 C4 H4A 118.0 4 .
C2 C1 C2 123.9(14) 4 .
C2 C1 I1 117.3(7) 4 .
C2 C1 I1 117.3(7) . .
C2 C1 H1A 118.1 4 .
C2 C1 H1A 118.1 . .
I3A I2A I3B 104(2) . .
I3A I2A Co1 17.1(17) . .
I3B I2A Co1 104.9(11) . .
I3A I2A I2B 87.6(17) . .
I3B I2A I2B 112.2(9) . .
Co1 I2A I2B 102.59(9) . .
I2A I2B I2A 176.7(2) 4 .
I2A I2B I3A 166.8(6) 4 .
I2A I2B I3A 12.3(5) . .
I2A I3A Co1 158(2) . .
I2A I3A I3B 64(2) . .
Co1 I3A I3B 116.6(13) . .
I2A I3A I2B 80.0(18) . .
Co1 I3A I2B 118.7(8) . .
I3B I3A I2B 105.0(10) . .
I2A I3B I3A 12.6(6) . .

loop_
_geom_bond_atom_site_label_1
_geom_bond_atom_site_label_2
_geom_bond_distance
_geom_bond_site_symmetry_2
Co1 O1 2.024(7) 1_556
Co1 O3 2.043(7) .
Co1 O3 2.059(7) 8
Co1 O2 2.078(7) 8
Co1 I3A 2.29(3) .
Co1 O2 2.147(6) 15
Co1 I2A 2.881(2) .
O3 C2 1.350(11) .
O3 Co1 2.060(7) 15_554
O1 C5 1.275(12) .
O1 Co1 2.024(7) 1_554
O2 C5 1.264(11) .
O2 Co1 2.078(7) 15_554
O2 Co1 2.147(6) 8_554
C5 C3 1.457(13) .
C2 C1 1.381(11) .
C2 C3 1.426(15) .
C3 C4 1.398(12) .
C4 C3 1.398(12) 4
C4 H4A 0.9500 .
C1 C2 1.381(11) 4
C1 I1 2.101(15) .
C1 H1A 0.9500 .
I2A I3A 0.63(3) .
I2A I3B 2.59(4) .
I2A I2B 2.908(2) .
I2B I2A 2.908(2) 4
I2B I3A 2.950(19) .
I3A I3B 2.80(4) .

loop_
_geom_torsion_atom_site_label_1
_geom_torsion_atom_site_label_2
_geom_torsion_atom_site_label_3
_geom_torsion_atom_site_label_4
_geom_torsion
_geom_torsion_site_symmetry_1
_geom_torsion_site_symmetry_4
Co1 O1 C5 O2 -25.5(12) 1_554 .
Co1 O1 C5 C3 151.9(7) 1_554 .
Co1 O2 C5 O1 151.8(7) 15_554 .
Co1 O2 C5 O1 5.7(14) 8_554 .
Co1 O2 C5 C3 -25.6(13) 15_554 .
Co1 O2 C5 C3 -171.6(6) 8_554 .
Co1 O3 C2 C1 92.6(11) . .
Co1 O3 C2 C1 -135.5(9) 15_554 .
Co1 O3 C2 C3 -93.3(11) . .
Co1 O3 C2 C3 38.6(11) 15_554 .
O3 C2 C3 C4 -175.9(9) . .
C1 C2 C3 C4 -1.8(15) . .
O3 C2 C3 C5 -1.7(15) . .
C1 C2 C3 C5 172.4(10) . .
O1 C5 C3 C4 -9.5(13) . .
O2 C5 C3 C4 167.9(10) . .
O1 C5 C3 C2 176.3(9) . .
O2 C5 C3 C2 -6.3(15) . .
C2 C3 C4 C3 -0.1(19) . 4
C5 C3 C4 C3 -174.8(9) . 4
O3 C2 C1 C2 178.1(8) . 4
C3 C2 C1 C2 4(2) . 4
O3 C2 C1 I1 12.8(15) . .
C3 C2 C1 I1 -161.5(7) . .
I3B I2A I3A Co1 -97(6) . .
I2B I2A I3A Co1 151(6) . .
Co1 I2A I3A I3B 97(6) . .
I2B I2A I3A I3B -112.2(11) . .
I3B I2A I3A I2B 112.2(11) . .
Co1 I2A I3A I2B -151(6) . .
